data_1100694
loop_
_publ_author_name
'Dias, H. V. Rasika'
'Diyabalanage, Himashinie V. K.'
'Gamage, Chammi S. Palehepitiya'

_publ_section_title
;
 Neutral Cu~4~N~12~ and Ag~4~N~12~ metallacycles with a para-cyclophane
 framework assembled from copper(I) and silver(I) pyrazolates and
 pyridazine.
;
_journal_coden_ASTM CHCOFS
_journal_issue 12
_journal_name_full
;
 Chemical Communications (Cambridge, United Kingdom)
;
_journal_page_first 1619
_journal_page_last 1621
_journal_paper_doi 10.1039/b418306a
_journal_year 2005
_chemical_formula_sum 'C28 H12 Ag4 F24 N12'
_chemical_formula_weight 1403.98
_chemical_name_common ((3,5-(CF3)2PzAg)4(C4H4N2)2)
_space_group_IT_number 14
_symmetry_cell_setting monoclinic
_symmetry_space_group_name_Hall '-P 2ybc'
_symmetry_space_group_name_H-M 'P 1 21/c 1'
_atom_sites_solution_hydrogens geom
_atom_sites_solution_primary direct
_atom_sites_solution_secondary difmap
_cell_angle_alpha 90.00
_cell_angle_beta 104.477(2)
_cell_angle_gamma 90.00
_cell_formula_units_Z 4
_cell_length_a 18.142(2)
_cell_length_b 22.807(3)
_cell_length_c 10.0462(12)
_cell_measurement_temperature 101(2)
_cell_volume 4024.7(8)
_diffrn_ambient_temperature 101(2)
_diffrn_measurement_device_type 'Bruker P4'
_diffrn_measurement_method '\w scans'
_diffrn_radiation_monochromator graphite
_diffrn_radiation_source 'fine-focus sealed tube'
_diffrn_radiation_type MoK\a
_diffrn_radiation_wavelength 0.71073
_diffrn_reflns_av_R_equivalents 0.0245
_diffrn_reflns_av_sigmaI/netI 0.0247
_diffrn_reflns_limit_h_max 21
_diffrn_reflns_limit_h_min -20
_diffrn_reflns_limit_k_max 27
_diffrn_reflns_limit_k_min -27
_diffrn_reflns_limit_l_max 11
_diffrn_reflns_limit_l_min -10
_diffrn_reflns_number 22956
_diffrn_reflns_theta_max 25.00
_diffrn_reflns_theta_min 1.16
_exptl_absorpt_coefficient_mu 2.071
_exptl_absorpt_correction_type none
_exptl_absorpt_process_details SADABS
_exptl_crystal_colour colorless
_exptl_crystal_density_diffrn 2.317
_exptl_crystal_density_method 'not measured'
_exptl_crystal_description block
_exptl_crystal_F_000 2672
_exptl_crystal_size_max 0.26
_exptl_crystal_size_mid 0.28
_exptl_crystal_size_min 0.28
_refine_ls_extinction_method none
_refine_ls_goodness_of_fit_ref 1.085
_refine_ls_hydrogen_treatment mixed
_refine_ls_matrix_type full
_refine_ls_number_parameters 613
_refine_ls_number_reflns 6991
_refine_ls_number_restraints 0
_refine_ls_restrained_S_all 1.085
_refine_ls_R_factor_all 0.0329
_refine_ls_R_factor_gt 0.0298
_refine_ls_shift/su_max 0.002
_refine_ls_shift/su_mean 0.000
_refine_ls_structure_factor_coef Fsqd
_refine_ls_weighting_details 'calc w=1/[\s^2^(Fo^2^)+(0.0430P)^2^+7.1648P] where P=(Fo^2^+2Fc^2^)/3'
_refine_ls_weighting_scheme calc
_refine_ls_wR_factor_gt 0.0769
_refine_ls_wR_factor_ref 0.0788
_reflns_number_gt 6417
_reflns_number_total 6991
_reflns_threshold_expression &gt;2sigma(I)
_cod_duplicate_entry 7100786
_cod_depositor_comments
;
 Adding additional information after consulting the original publication
 and the supplementary material.

 Antanas Vaitkus,
 2018-08-16

The following automatic conversions were performed:
'_symmetry_cell_setting' value 'Monoclinic' changed to 'monoclinic'
according to '/home/saulius/struct/CIF-dictionaries/cif_core.dic'
dictionary named 'cif_core.dic' version 2.4.1 from 2010-06-29.

Automatic conversion script
Id: cif_fix_enum 1527 2010-12-29 10:47:43Z saulius 
;
_cod_original_sg_symbol_H-M P2(1)/c
_cod_database_code 1100694

loop_
_symmetry_equiv_pos_as_xyz
'x, y, z'
'-x, y+1/2, -z+1/2'
'-x, -y, -z'
'x, -y-1/2, z-1/2'

loop_
_atom_site_label
_atom_site_type_symbol
_atom_site_fract_x
_atom_site_fract_y
_atom_site_fract_z
_atom_site_U_iso_or_equiv
_atom_site_adp_type
_atom_site_occupancy
_atom_site_symmetry_multiplicity
_atom_site_calc_flag
_atom_site_refinement_flags
_atom_site_disorder_assembly
_atom_site_disorder_group
Ag1 Ag -0.484990(15) 0.580908(12) -0.16061(3) 0.02020(9) Uani 1 1 d . . .
Ag2 Ag -0.355622(15) 0.487372(11) 0.08503(3) 0.01909(8) Uani 1 1 d . . .
Ag4 Ag 0.136167(15) 0.534027(12) 0.05640(3) 0.02055(9) Uani 1 1 d . . .
Ag3 Ag 0.031861(15) 0.403682(12) -0.09653(3) 0.02235(9) Uani 1 1 d . . .
N1 N -0.45080(17) 0.44253(13) -0.0946(3) 0.0198(7) Uani 1 1 d . . .
N4 N 0.03127(17) 0.54491(13) -0.1472(3) 0.0210(7) Uani 1 1 d . . .
F27C F -0.19608(13) 0.42831(11) 0.1890(2) 0.0316(5) Uani 1 1 d . . .
N12 N -0.33496(17) 0.58055(12) 0.0694(3) 0.0171(6) Uani 1 1 d . . .
F37C F 0.32889(14) 0.50461(11) 0.2287(3) 0.0372(6) Uani 1 1 d . . .
F17C F -0.39302(13) 0.72328(10) -0.1980(2) 0.0310(5) Uani 1 1 d . . .
N2 N -0.49667(17) 0.47738(14) -0.1883(3) 0.0209(7) Uani 1 1 d . . .
F36C F 0.14058(15) 0.28839(11) -0.0852(3) 0.0412(6) Uani 1 1 d . . .
N22 N -0.60130(17) 0.60398(13) -0.2794(3) 0.0207(7) Uani 1 1 d . . .
F17B F -0.47837(13) 0.72037(11) -0.0842(3) 0.0347(6) Uani 1 1 d . . .
F47C F -0.31224(14) 0.29796(12) -0.1645(3) 0.0442(7) Uani 1 1 d . . .
F27B F -0.16086(13) 0.44356(11) 0.4064(3) 0.0346(6) Uani 1 1 d . . .
N31 N 0.17780(17) 0.44712(13) 0.1133(3) 0.0191(6) Uani 1 1 d . . .
N32 N 0.14218(17) 0.39917(13) 0.0476(3) 0.0202(7) Uani 1 1 d . . .
N21 N -0.33689(16) 0.41670(13) 0.2408(3) 0.0185(6) Uani 1 1 d . . .
F16C F -0.25364(15) 0.56219(13) 0.3620(3) 0.0457(7) Uani 1 1 d . . .
N3 N -0.00313(18) 0.49610(14) -0.2062(3) 0.0236(7) Uani 1 1 d . . .
F46C F -0.08371(16) 0.25189(14) -0.4298(3) 0.0522(8) Uani 1 1 d . . .
F47B F -0.28821(14) 0.38799(11) -0.1006(3) 0.0455(7) Uani 1 1 d . . .
F47A F -0.24376(14) 0.31819(13) 0.0352(3) 0.0427(6) Uani 1 1 d . . .
F17A F -0.37783(16) 0.77272(10) -0.0106(3) 0.0423(7) Uani 1 1 d . . .
F37B F 0.25684(15) 0.50683(12) 0.3669(3) 0.0459(7) Uani 1 1 d . . .
F27A F -0.15305(13) 0.35731(10) 0.3272(3) 0.0415(7) Uani 1 1 d . . .
F46B F 0.00192(15) 0.31733(11) -0.3537(3) 0.0454(7) Uani 1 1 d . . .
F37A F 0.34554(16) 0.44245(12) 0.3929(3) 0.0508(8) Uani 1 1 d . . .
C33 C 0.1830(2) 0.35215(16) 0.1036(4) 0.0243(8) Uani 1 1 d . . .
N42 N -0.07790(17) 0.35866(13) -0.1745(3) 0.0218(7) Uani 1 1 d . . .
N11 N -0.38346(16) 0.61596(13) -0.0222(3) 0.0170(6) Uani 1 1 d . . .
C14 C -0.3007(2) 0.67410(16) 0.1241(4) 0.0230(8) Uani 1 1 d . . .
H14A H -0.2747 0.7077 0.1684 0.028 Uiso 1 1 calc R . .
F16B F -0.18073(14) 0.55219(11) 0.2285(3) 0.0391(6) Uani 1 1 d . . .
C44 C -0.1695(2) 0.29041(16) -0.2358(4) 0.0225(8) Uani 1 1 d . . .
H44A H -0.1974 0.2568 -0.2758 0.027 Uiso 1 1 calc R . .
C13 C -0.2855(2) 0.61598(16) 0.1559(4) 0.0209(8) Uani 1 1 d . . .
C34 C 0.2452(2) 0.36825(17) 0.2068(4) 0.0249(8) Uani 1 1 d . . .
H34A H 0.2828 0.3437 0.2627 0.030 Uiso 1 1 calc R . .
C3 C -0.5478(2) 0.45355(17) -0.2913(4) 0.0227(8) Uani 1 1 d . . .
H3A H -0.5793 0.4788 -0.3569 0.027 Uiso 1 1 calc R . .
C6 C -0.4581(2) 0.38438(16) -0.1076(4) 0.0214(8) Uani 1 1 d . . .
H6A H -0.4255 0.3602 -0.0412 0.026 Uiso 1 1 calc R . .
C25 C -0.2753(2) 0.39136(15) 0.3225(4) 0.0191(7) Uani 1 1 d . . .
C15 C -0.3627(2) 0.67170(15) 0.0119(4) 0.0193(8) Uani 1 1 d . . .
C23 C -0.6266(2) 0.64162(17) -0.3839(4) 0.0241(8) Uani 1 1 d . . .
C24 C -0.2951(2) 0.35379(17) 0.4160(4) 0.0249(8) Uani 1 1 d . . .
H24A H -0.2628 0.3306 0.4852 0.030 Uiso 1 1 calc R . .
F16A F -0.17869(18) 0.63239(11) 0.3364(3) 0.0637(10) Uani 1 1 d . . .
C17 C -0.4026(2) 0.72130(16) -0.0701(4) 0.0257(9) Uani 1 1 d . . .
F36B F 0.21539(18) 0.25380(11) 0.0951(3) 0.0564(8) Uani 1 1 d . . .
C47 C -0.2587(2) 0.33453(17) -0.0982(4) 0.0271(9) Uani 1 1 d . . .
C27 C -0.1966(2) 0.40516(16) 0.3107(4) 0.0232(8) Uani 1 1 d . . .
C4 C -0.5577(2) 0.39325(18) -0.3082(4) 0.0271(9) Uani 1 1 d . . .
H4A H -0.5954 0.3774 -0.3827 0.033 Uiso 1 1 calc R . .
F36A F 0.0978(2) 0.27435(14) 0.0898(4) 0.0741(11) Uani 1 1 d . . .
C37 C 0.2921(2) 0.47035(18) 0.2980(4) 0.0267(9) Uani 1 1 d . . .
F46A F -0.00306(15) 0.23905(11) -0.2390(3) 0.0432(7) Uani 1 1 d . . .
N41 N -0.13538(17) 0.37386(13) -0.1164(3) 0.0214(7) Uani 1 1 d . . .
F26C F -0.55387(19) 0.72683(13) -0.3879(4) 0.0611(9) Uani 1 1 d . . .
F26B F -0.50540(16) 0.64727(14) -0.4293(3) 0.0564(8) Uani 1 1 d . . .
C35 C 0.2397(2) 0.42848(17) 0.2093(4) 0.0215(8) Uani 1 1 d . . .
C45 C -0.1898(2) 0.33250(15) -0.1539(4) 0.0202(8) Uani 1 1 d . . .
F26A F -0.59938(19) 0.6831(2) -0.5776(3) 0.0833(13) Uani 1 1 d . . .
C43 C -0.0986(2) 0.30890(15) -0.2458(4) 0.0217(8) Uani 1 1 d . . .
C46 C -0.0459(2) 0.27988(17) -0.3178(4) 0.0294(9) Uani 1 1 d . . .
C9 C 0.0116(2) 0.59631(17) -0.2101(4) 0.0268(9) Uani 1 1 d . . .
H9A H 0.0360 0.6308 -0.1677 0.032 Uiso 1 1 calc R . .
C5 C -0.5115(2) 0.35778(17) -0.2140(4) 0.0254(8) Uani 1 1 d . . .
H5A H -0.5155 0.3163 -0.2209 0.030 Uiso 1 1 calc R . .
C12 C -0.0551(3) 0.49944(19) -0.3240(5) 0.0357(10) Uani 1 1 d . . .
H12A H -0.0788 0.4643 -0.3639 0.043 Uiso 1 1 calc R . .
C26 C -0.5728(2) 0.6739(2) -0.4473(4) 0.0330(10) Uani 1 1 d . . .
C10 C -0.0423(3) 0.60173(19) -0.3333(5) 0.0380(11) Uani 1 1 d . . .
H10A H -0.0549 0.6389 -0.3754 0.046 Uiso 1 1 calc R . .
C11 C -0.0768(3) 0.5519(2) -0.3924(5) 0.0468(13) Uani 1 1 d . . .
H11A H -0.1144 0.5530 -0.4774 0.056 Uiso 1 1 calc R . .
C36 C 0.1585(3) 0.29229(18) 0.0530(5) 0.0355(10) Uani 1 1 d . . .
C16 C -0.2254(2) 0.59090(16) 0.2702(4) 0.0274(9) Uani 1 1 d . . .

loop_
_atom_site_aniso_label
_atom_site_aniso_U_11
_atom_site_aniso_U_22
_atom_site_aniso_U_33
_atom_site_aniso_U_23
_atom_site_aniso_U_13
_atom_site_aniso_U_12
Ag1 0.01652(15) 0.02391(16) 0.02004(16) 0.00148(11) 0.00433(12) -0.00076(10)
Ag2 0.01941(15) 0.01561(14) 0.02282(16) 0.00377(10) 0.00634(12) -0.00007(10)
Ag4 0.02069(16) 0.01687(15) 0.02489(17) -0.00089(11) 0.00723(12) 0.00167(10)
Ag3 0.01750(15) 0.02436(16) 0.02543(17) -0.00371(12) 0.00580(12) -0.00099(11)
N1 0.0166(15) 0.0215(16) 0.0229(17) 0.0002(13) 0.0079(13) -0.0006(12)
N4 0.0201(16) 0.0181(15) 0.0246(18) -0.0003(13) 0.0049(14) -0.0012(12)
F27C 0.0244(12) 0.0431(14) 0.0292(13) 0.0045(11) 0.0101(10) -0.0048(10)
N12 0.0163(15) 0.0164(15) 0.0180(16) 0.0024(12) 0.0029(13) 0.0009(11)
F37C 0.0352(14) 0.0426(14) 0.0337(14) 0.0014(11) 0.0083(12) -0.0154(11)
F17C 0.0362(13) 0.0319(12) 0.0279(13) 0.0122(10) 0.0137(11) 0.0093(10)
N2 0.0186(16) 0.0250(16) 0.0195(17) 0.0002(13) 0.0055(14) 0.0012(13)
F36C 0.0414(15) 0.0301(13) 0.0484(17) -0.0076(12) 0.0045(13) -0.0055(11)
N22 0.0200(16) 0.0198(15) 0.0228(17) 0.0036(13) 0.0062(14) -0.0002(12)
F17B 0.0290(13) 0.0354(13) 0.0418(15) 0.0114(11) 0.0128(11) 0.0148(10)
F47C 0.0300(14) 0.0565(17) 0.0482(17) -0.0149(13) 0.0138(12) -0.0232(12)
F27B 0.0292(13) 0.0383(14) 0.0325(14) -0.0048(11) 0.0003(11) -0.0110(11)
N31 0.0181(15) 0.0191(15) 0.0209(17) 0.0013(13) 0.0063(13) 0.0012(12)
N32 0.0189(16) 0.0211(16) 0.0211(17) 0.0014(13) 0.0062(14) 0.0004(12)
N21 0.0159(15) 0.0182(15) 0.0212(17) 0.0038(12) 0.0043(13) -0.0005(12)
F16C 0.0405(15) 0.0691(19) 0.0283(14) 0.0231(13) 0.0104(12) 0.0124(13)
N3 0.0220(16) 0.0210(16) 0.0261(19) -0.0019(13) 0.0026(15) -0.0016(13)
F46C 0.0428(16) 0.0681(19) 0.0453(17) -0.0337(15) 0.0105(14) -0.0001(14)
F47B 0.0330(14) 0.0328(14) 0.079(2) 0.0133(13) 0.0299(14) 0.0101(11)
F47A 0.0421(15) 0.0572(17) 0.0322(15) 0.0063(12) 0.0155(12) 0.0029(12)
F17A 0.0585(17) 0.0152(11) 0.0447(16) 0.0015(11) -0.0028(14) 0.0037(11)
F37B 0.0439(16) 0.0529(17) 0.0443(17) -0.0237(13) 0.0172(13) -0.0070(13)
F27A 0.0216(12) 0.0295(13) 0.074(2) 0.0061(13) 0.0131(13) 0.0065(10)
F46B 0.0508(16) 0.0330(14) 0.0658(19) -0.0092(13) 0.0394(15) -0.0023(12)
F37A 0.0441(16) 0.0456(16) 0.0448(17) 0.0075(13) -0.0223(14) -0.0024(13)
C33 0.023(2) 0.0224(19) 0.029(2) 0.0047(16) 0.0081(17) -0.0006(15)
N42 0.0187(16) 0.0199(15) 0.0270(18) -0.0026(13) 0.0061(14) 0.0006(12)
N11 0.0149(15) 0.0190(15) 0.0180(16) 0.0018(12) 0.0058(13) 0.0003(12)
C14 0.026(2) 0.0174(18) 0.026(2) -0.0026(15) 0.0069(17) -0.0027(15)
F16B 0.0333(14) 0.0456(15) 0.0387(15) 0.0132(12) 0.0094(12) 0.0162(12)
C44 0.023(2) 0.0194(18) 0.023(2) -0.0009(15) 0.0013(16) -0.0030(15)
C13 0.0218(19) 0.0207(18) 0.020(2) 0.0023(15) 0.0042(16) -0.0002(15)
C34 0.024(2) 0.025(2) 0.026(2) 0.0089(16) 0.0075(17) 0.0061(16)
C3 0.0203(19) 0.027(2) 0.021(2) -0.0021(16) 0.0041(16) 0.0020(15)
C6 0.0191(18) 0.0195(18) 0.028(2) 0.0034(15) 0.0108(17) 0.0025(14)
C25 0.0197(19) 0.0170(17) 0.0188(19) -0.0002(14) 0.0017(15) 0.0004(14)
C15 0.0188(18) 0.0184(18) 0.023(2) 0.0036(15) 0.0089(16) 0.0015(14)
C23 0.027(2) 0.026(2) 0.020(2) 0.0042(16) 0.0060(17) -0.0024(16)
C24 0.024(2) 0.029(2) 0.021(2) 0.0064(16) 0.0026(17) 0.0018(16)
F16A 0.067(2) 0.0262(14) 0.068(2) 0.0020(14) -0.0407(17) -0.0075(13)
C17 0.032(2) 0.0186(19) 0.028(2) 0.0033(16) 0.0097(18) 0.0023(16)
F36B 0.067(2) 0.0246(14) 0.067(2) 0.0045(13) -0.0021(17) 0.0084(13)
C47 0.024(2) 0.026(2) 0.029(2) 0.0007(17) 0.0049(18) -0.0007(16)
C27 0.0177(19) 0.0227(19) 0.026(2) 0.0008(16) 0.0007(17) 0.0005(15)
C4 0.027(2) 0.029(2) 0.025(2) -0.0102(17) 0.0066(18) -0.0034(16)
F36A 0.088(2) 0.0509(18) 0.107(3) -0.0169(19) 0.068(2) -0.0408(18)
C37 0.025(2) 0.032(2) 0.022(2) 0.0027(17) 0.0030(17) 0.0025(16)
F46A 0.0426(15) 0.0339(14) 0.0558(18) -0.0006(12) 0.0174(13) 0.0177(12)
N41 0.0188(16) 0.0207(16) 0.0252(18) -0.0024(13) 0.0062(14) 0.0016(12)
F26C 0.070(2) 0.0481(18) 0.077(2) -0.0018(16) 0.0403(19) -0.0244(16)
F26B 0.0447(17) 0.067(2) 0.069(2) 0.0208(16) 0.0356(16) 0.0024(14)
C35 0.0202(19) 0.0275(19) 0.019(2) 0.0039(15) 0.0088(16) 0.0013(15)
C45 0.0173(18) 0.0175(17) 0.023(2) 0.0013(15) 0.0006(16) -0.0005(14)
F26A 0.057(2) 0.151(4) 0.0361(18) 0.041(2) 0.0007(15) -0.043(2)
C43 0.0236(19) 0.0150(17) 0.025(2) -0.0020(15) 0.0037(16) 0.0028(14)
C46 0.030(2) 0.025(2) 0.035(2) -0.0095(18) 0.0094(19) -0.0040(17)
C9 0.026(2) 0.025(2) 0.030(2) 0.0055(17) 0.0089(18) -0.0007(16)
C5 0.026(2) 0.0206(19) 0.032(2) -0.0059(16) 0.0115(18) -0.0024(15)
C12 0.039(3) 0.030(2) 0.032(3) -0.0027(19) -0.003(2) -0.0075(19)
C26 0.033(2) 0.041(3) 0.026(2) 0.0113(19) 0.0104(19) -0.0032(19)
C10 0.038(3) 0.030(2) 0.039(3) 0.0121(19) -0.003(2) 0.0005(19)
C11 0.052(3) 0.038(3) 0.034(3) 0.007(2) -0.018(2) -0.005(2)
C36 0.035(2) 0.022(2) 0.048(3) 0.0087(19) 0.006(2) 0.0004(18)
C16 0.030(2) 0.0180(19) 0.030(2) 0.0003(16) -0.0011(19) -0.0044(16)

loop_
_atom_type_symbol
_atom_type_description
_atom_type_scat_dispersion_real
_atom_type_scat_dispersion_imag
_atom_type_scat_source
C C 0.0033 0.0016 'International Tables Vol C Tables 4.2.6.8 and 6.1.1.4'
H H 0.0000 0.0000 'International Tables Vol C Tables 4.2.6.8 and 6.1.1.4'
N N 0.0061 0.0033 'International Tables Vol C Tables 4.2.6.8 and 6.1.1.4'
F F 0.0171 0.0103 'International Tables Vol C Tables 4.2.6.8 and 6.1.1.4'
Ag Ag -0.8971 1.1015 'International Tables Vol C Tables 4.2.6.8 and 6.1.1.4'

loop_
_geom_bond_atom_site_label_1
_geom_bond_atom_site_label_2
_geom_bond_distance
_geom_bond_site_symmetry_2
_geom_bond_publ_flag
Ag1 N11 2.165(3) . ?
Ag1 N22 2.212(3) . ?
Ag1 N2 2.381(3) . ?
Ag2 N12 2.170(3) . ?
Ag2 N21 2.213(3) . ?
Ag2 N1 2.393(3) . ?
Ag4 N31 2.147(3) . ?
Ag4 N41 2.186(3) 3_565 ?
Ag4 N4 2.433(3) . ?
Ag3 N32 2.160(3) . ?
Ag3 N42 2.203(3) . ?
Ag3 N3 2.389(3) . ?
N1 C6 1.336(5) . ?
N1 N2 1.348(4) . ?
N4 C9 1.337(5) . ?
N4 N3 1.340(4) . ?
F27C C27 1.335(5) . ?
N12 C13 1.351(5) . ?
N12 N11 1.367(4) . ?
F37C C37 1.332(5) . ?
F17C C17 1.340(5) . ?
N2 C3 1.322(5) . ?
F36C C36 1.347(5) . ?
N22 C23 1.345(5) . ?
N22 N21 1.359(4) 3_465 ?
F17B C17 1.346(5) . ?
F47C C47 1.326(5) . ?
F27B C27 1.341(5) . ?
N31 C35 1.353(5) . ?
N31 N32 1.355(4) . ?
N32 C33 1.344(5) . ?
N21 C25 1.341(5) . ?
N21 N22 1.359(4) 3_465 ?
F16C C16 1.334(5) . ?
N3 C12 1.318(6) . ?
F46C C46 1.326(5) . ?
F47B C47 1.329(5) . ?
F47A C47 1.352(5) . ?
F17A C17 1.341(5) . ?
F37B C37 1.342(5) . ?
F27A C27 1.333(4) . ?
F46B C46 1.330(5) . ?
F37A C37 1.339(5) . ?
C33 C34 1.378(6) . ?
C33 C36 1.485(6) . ?
N42 C43 1.344(5) . ?
N42 N41 1.361(4) . ?
N11 C15 1.345(5) . ?
C14 C13 1.375(5) . ?
C14 C15 1.381(5) . ?
F16B C16 1.335(5) . ?
C44 C45 1.373(5) . ?
C44 C43 1.382(5) . ?
C13 C16 1.485(6) . ?
C34 C35 1.378(5) . ?
C3 C4 1.392(6) . ?
C6 C5 1.389(6) . ?
C25 C24 1.383(5) . ?
C25 C27 1.496(5) . ?
C15 C17 1.478(5) . ?
C23 C24 1.380(5) 3_465 ?
C23 C26 1.488(5) . ?
C24 C23 1.380(5) 3_465 ?
F16A C16 1.332(5) . ?
F36B C36 1.340(5) . ?
C47 C45 1.492(5) . ?
C4 C5 1.363(6) . ?
F36A C36 1.313(5) . ?
C37 C35 1.478(6) . ?
F46A C46 1.338(5) . ?
N41 C45 1.349(5) . ?
N41 Ag4 2.186(3) 3_565 ?
F26C C26 1.352(5) . ?
F26B C26 1.336(5) . ?
F26A C26 1.294(5) . ?
C43 C46 1.490(5) . ?
C9 C10 1.378(6) . ?
C12 C11 1.387(6) . ?
C10 C11 1.361(7) . ?
